data_7112290
loop_
_publ_author_name
'Taddei, Marco'
'Costantino, Ferdinando'
'Ienco, Andrea'
'Comotti, Angiolina'
'Dau, Phuong V.'
'Cohen, Seth M.'

_publ_section_title
;
 Synthesis, breathing, and gas sorption study of the first isoreticular
 mixed-linker phosphonate based metal-organic frameworks.
;
_journal_issue 13
_journal_name_full 'Chemical communications (Cambridge, England)'
_journal_page_first 1315
_journal_page_last 1317
_journal_paper_doi 10.1039/c2cc38092g
_journal_volume 49
_journal_year 2013
_chemical_formula_moiety 'C34 H40 Cu3 N6 O12 P4'
_chemical_formula_sum 'C34 H40 Cu3 N6 O12 P4'
_chemical_formula_weight 1039.22
_chemical_name_systematic
;
?
;
_space_group_IT_number 14
_symmetry_cell_setting monoclinic
_symmetry_space_group_name_Hall '-P 2yn'
_symmetry_space_group_name_H-M 'P 1 21/n 1'
_atom_sites_solution_hydrogens constr
_atom_sites_solution_primary direct
_atom_sites_solution_secondary difmap
_cell_angle_alpha 90.00
_cell_angle_beta 96.326(3)
_cell_angle_gamma 90.00
_cell_formula_units_Z 2
_cell_length_a 13.9010(4)
_cell_length_b 9.5384(3)
_cell_length_c 26.6923(12)
_cell_measurement_reflns_used 1937
_cell_measurement_temperature 200(2)
_cell_measurement_theta_max 53.64
_cell_measurement_theta_min 3.33
_cell_volume 3517.7(2)
_computing_cell_refinement 'Bruker SAINT'
_computing_data_collection 'Bruker APEX2'
_computing_data_reduction 'Bruker SAINT'
_computing_molecular_graphics 'Bruker SHELXTL'
_computing_publication_material 'Bruker SHELXTL'
_computing_structure_refinement 'SHELXL-97 (Sheldrick, 2008)'
_computing_structure_solution 'SHELXS-97 (Sheldrick, 2008)'
_diffrn_ambient_temperature 200(2)
_diffrn_measured_fraction_theta_full 0.893
_diffrn_measured_fraction_theta_max 0.893
_diffrn_measurement_device_type 'Bruker APEX-II CCD'
_diffrn_measurement_method '\f and \w scans'
_diffrn_radiation_monochromator graphite
_diffrn_radiation_source 'fine-focus sealed tube'
_diffrn_radiation_type MoK\a
_diffrn_radiation_wavelength 0.71073
_diffrn_reflns_av_R_equivalents 0.0299
_diffrn_reflns_av_sigmaI/netI 0.0398
_diffrn_reflns_limit_h_max 14
_diffrn_reflns_limit_h_min -14
_diffrn_reflns_limit_k_max 10
_diffrn_reflns_limit_k_min -9
_diffrn_reflns_limit_l_max 28
_diffrn_reflns_limit_l_min -26
_diffrn_reflns_number 6431
_diffrn_reflns_theta_full 21.93
_diffrn_reflns_theta_max 21.93
_diffrn_reflns_theta_min 1.54
_exptl_absorpt_coefficient_mu 1.029
_exptl_absorpt_correction_T_max 0.9137
_exptl_absorpt_correction_T_min 0.8345
_exptl_absorpt_correction_type multi-scan
_exptl_absorpt_process_details SADABS
_exptl_crystal_colour blue
_exptl_crystal_density_diffrn 0.981
_exptl_crystal_density_meas ?
_exptl_crystal_density_method 'not measured'
_exptl_crystal_description block
_exptl_crystal_F_000 1058
_exptl_crystal_size_max 0.05
_exptl_crystal_size_mid 0.05
_exptl_crystal_size_min 0.03
_platon_squeeze_details
;
;
_refine_diff_density_max 0.876
_refine_diff_density_min -0.565
_refine_diff_density_rms 0.115
_refine_ls_extinction_method none
_refine_ls_goodness_of_fit_ref 1.113
_refine_ls_hydrogen_treatment constr
_refine_ls_matrix_type full
_refine_ls_number_parameters 258
_refine_ls_number_reflns 3816
_refine_ls_number_restraints 3
_refine_ls_restrained_S_all 1.114
_refine_ls_R_factor_all 0.0899
_refine_ls_R_factor_gt 0.0774
_refine_ls_shift/su_max 0.002
_refine_ls_shift/su_mean 0.000
_refine_ls_structure_factor_coef Fsqd
_refine_ls_weighting_details 'calc w=1/[\s^2^(Fo^2^)+(0.1622P)^2^+2.1951P] where P=(Fo^2^+2Fc^2^)/3'
_refine_ls_weighting_scheme calc
_refine_ls_wR_factor_gt 0.2284
_refine_ls_wR_factor_ref 0.2392
_reflns_number_gt 2943
_reflns_number_total 3816
_reflns_threshold_expression >2sigma(I)
_cod_duplicate_entry 7108833
_cod_data_source_file c2cc38092g.txt
_cod_data_source_block 3lp
_cod_depositor_comments
;
The following automatic conversions were performed:

'_symmetry_cell_setting' value 'Monoclinic' changed to 'monoclinic'
according to
/usr/data/users/saulius/automatic-downloads/retrospective/RSC/lib/dictionaries/cif_core.dic
dictionary named 'cif_core.dic' version 2.4.2 from 2011-04-26.

Automatic conversion script
Id: cif_fix_values 2281 2013-09-26 08:29:07Z andrius 

The following automatic conversions were performed:

'_exptl_crystal_density_meas' value 'not measured' was changed to '?'
- the value is perceived as not measured.

Automatic conversion script
Id: cif_fix_values 3008 2015-01-20 13:52:24Z robertas 
;
_cod_original_sg_symbol_H-M P21/n
_cod_database_code 7112290

loop_
_symmetry_equiv_pos_as_xyz
'x, y, z'
'-x+1/2, y+1/2, -z+1/2'
'-x, -y, -z'
'x-1/2, -y-1/2, z-1/2'

loop_
_atom_site_label
_atom_site_type_symbol
_atom_site_fract_x
_atom_site_fract_y
_atom_site_fract_z
_atom_site_U_iso_or_equiv
_atom_site_adp_type
_atom_site_occupancy
_atom_site_symmetry_multiplicity
_atom_site_calc_flag
_atom_site_refinement_flags
C23 C 0.5145(14) 0.7194(13) 0.1708(6) 0.170(10) Uani 1 1 d .
H23 H 0.4656 0.7863 0.1669 0.204 Uiso 1 1 calc R
C21 C 0.5788(16) 0.7289(16) 0.2137(7) 0.190(11) Uani 1 1 d .
H21 H 0.5742 0.8053 0.2349 0.228 Uiso 1 1 calc R
C9 C 0.6518(15) 0.552(2) 0.1889(7) 0.171(8) Uiso 1 1 d D
H9 H 0.6987 0.4819 0.1932 0.205 Uiso 1 1 calc R
C22 C 0.5938(10) 0.5592(18) 0.1445(7) 0.132(6) Uiso 1 1 d D
H22 H 0.6140 0.5090 0.1177 0.159 Uiso 1 1 calc R
Cu1 Cu 0.42168(6) 0.62301(9) 0.07446(4) 0.0420(4) Uani 1 1 d .
Cu2 Cu 0.5000 1.0000 0.0000 0.0460(5) Uani 1 2 d S
P3 P 0.40144(12) 0.35908(16) 0.01348(8) 0.0302(6) Uani 1 1 d .
P4 P 0.31482(12) 0.88331(17) 0.04526(8) 0.0282(5) Uani 1 1 d .
N4 N 0.5153(4) 0.6272(6) 0.1356(2) 0.0358(15) Uani 1 1 d D
O15 O 0.3157(3) 0.2596(5) 0.0242(2) 0.0517(16) Uani 1 1 d .
O14 O 0.4705(3) 0.2850(5) -0.0161(2) 0.0362(13) Uani 1 1 d .
O17 O 0.4464(3) 0.4237(5) 0.0629(2) 0.0368(13) Uani 1 1 d .
O11 O 0.2187(4) 0.9341(6) 0.0565(2) 0.0485(15) Uani 1 1 d .
N3 N 0.3126(4) 0.6102(5) 0.0163(2) 0.0289(14) Uani 1 1 d .
O12 O 0.3727(3) 1.0048(4) 0.02737(19) 0.0371(13) Uani 1 1 d .
N1 N 0.9286(5) 0.5167(6) 0.4304(2) 0.0356(15) Uani 1 1 d .
O13 O 0.3710(3) 0.8063(4) 0.08944(18) 0.0303(11) Uani 1 1 d .
C11 C 0.2193(4) 0.5667(7) 0.0372(3) 0.0349(18) Uani 1 1 d .
H11A H 0.2028 0.6365 0.0612 0.042 Uiso 1 1 calc R
H11B H 0.2297 0.4783 0.0549 0.042 Uiso 1 1 calc R
C14 C 0.3052(5) 0.7534(6) -0.0057(3) 0.0308(17) Uani 1 1 d .
H14A H 0.2437 0.7640 -0.0264 0.037 Uiso 1 1 calc R
H14B H 0.3567 0.7679 -0.0269 0.037 Uiso 1 1 calc R
C16 C 0.3443(5) 0.5061(7) -0.0207(3) 0.0319(17) Uani 1 1 d .
C13 C 0.0426(4) 0.5074(8) 0.0199(3) 0.045(2) Uani 1 1 d .
H13A H 0.0542 0.4190 0.0375 0.054 Uiso 1 1 calc R
H13B H 0.0284 0.5778 0.0443 0.054 Uiso 1 1 calc R
C12 C 0.1337(5) 0.5506(10) -0.0046(4) 0.060(3) Uani 1 1 d .
H12A H 0.1222 0.6386 -0.0224 0.072 Uiso 1 1 calc R
H12B H 0.1488 0.4797 -0.0286 0.072 Uiso 1 1 calc R
C8 C 0.6434(8) 0.6392(14) 0.2254(4) 0.083(4) Uani 1 1 d D
C6 C 0.7803(11) 0.5389(16) 0.2761(6) 0.121(5) Uani 1 1 d .
H6A H 0.8267 0.5541 0.2521 0.145 Uiso 1 1 calc R
H6B H 0.7456 0.4522 0.2680 0.145 Uiso 1 1 calc R
C1 C 0.9623(6) 0.6000(9) 0.3935(3) 0.053(2) Uani 1 1 d .
H1 H 1.0184 0.6516 0.4022 0.063 Uiso 1 1 calc R
C7 C 0.7167(13) 0.6522(17) 0.2770(7) 0.153(8) Uani 1 1 d .
H7A H 0.7517 0.7403 0.2778 0.184 Uiso 1 1 calc R
H7B H 0.6813 0.6472 0.3063 0.184 Uiso 1 1 calc R
C3 C 0.8333(10) 0.5374(15) 0.3341(5) 0.100(4) Uani 1 1 d .
C5 C 0.8490(7) 0.4526(10) 0.4179(4) 0.060(3) Uani 1 1 d .
H5 H 0.8248 0.3945 0.4415 0.072 Uiso 1 1 calc R
C2 C 0.9208(9) 0.6108(13) 0.3478(4) 0.089(4) Uani 1 1 d .
H2 H 0.9481 0.6659 0.3243 0.107 Uiso 1 1 calc R
C4 C 0.7977(10) 0.4654(16) 0.3714(5) 0.108(5) Uani 1 1 d .
H4 H 0.7371 0.4235 0.3653 0.130 Uiso 1 1 calc R

loop_
_atom_site_aniso_label
_atom_site_aniso_U_11
_atom_site_aniso_U_22
_atom_site_aniso_U_33
_atom_site_aniso_U_23
_atom_site_aniso_U_13
_atom_site_aniso_U_12
C23 0.26(2) 0.056(8) 0.156(14) -0.017(9) -0.165(15) 0.041(10)
C21 0.29(2) 0.068(9) 0.172(17) -0.032(10) -0.145(18) 0.059(13)
Cu1 0.0349(6) 0.0301(6) 0.0605(8) 0.0003(5) 0.0032(5) 0.0066(4)
Cu2 0.0483(9) 0.0426(9) 0.0470(10) -0.0032(7) 0.0047(7) -0.0168(6)
P3 0.0217(9) 0.0092(9) 0.0621(14) -0.0024(8) 0.0146(9) -0.0025(7)
P4 0.0263(10) 0.0110(9) 0.0470(13) 0.0028(8) 0.0023(9) 0.0009(7)
N4 0.031(3) 0.035(4) 0.041(4) 0.008(3) 0.002(3) 0.014(3)
O15 0.039(3) 0.015(3) 0.107(5) -0.006(3) 0.037(3) -0.012(2)
O14 0.020(2) 0.022(3) 0.069(4) -0.010(2) 0.018(2) 0.0025(19)
O17 0.032(2) 0.023(3) 0.057(4) 0.009(2) 0.010(2) 0.007(2)
O11 0.039(3) 0.039(3) 0.069(4) 0.002(3) 0.012(3) 0.016(2)
N3 0.015(3) 0.012(3) 0.060(4) -0.008(3) 0.004(3) -0.001(2)
O12 0.042(3) 0.012(2) 0.057(4) -0.005(2) 0.004(3) -0.003(2)
N1 0.049(4) 0.019(3) 0.038(4) -0.002(3) 0.001(3) -0.003(3)
O13 0.032(2) 0.017(2) 0.042(3) 0.001(2) 0.004(2) -0.002(2)
C11 0.019(3) 0.020(4) 0.066(5) 0.008(4) 0.008(3) 0.001(3)
C14 0.027(3) 0.011(3) 0.052(5) 0.001(3) -0.005(3) -0.005(3)
C16 0.025(3) 0.024(4) 0.047(5) -0.005(3) 0.006(3) -0.002(3)
C13 0.016(3) 0.029(4) 0.090(7) 0.000(4) 0.011(4) 0.000(3)
C12 0.023(4) 0.067(6) 0.093(8) -0.001(5) 0.014(4) -0.019(4)
C8 0.064(6) 0.126(11) 0.051(6) 0.009(7) -0.026(5) 0.017(7)
C6 0.128(12) 0.091(10) 0.138(14) -0.008(9) -0.008(10) 0.038(9)
C1 0.055(5) 0.051(5) 0.048(6) 0.005(4) -0.009(5) -0.006(4)
C7 0.170(16) 0.108(12) 0.160(16) 0.046(11) -0.075(13) -0.004(12)
C3 0.124(11) 0.105(10) 0.059(8) 0.034(7) -0.035(7) -0.028(8)
C5 0.088(7) 0.044(5) 0.049(6) 0.006(5) 0.009(5) 0.003(5)
C2 0.094(8) 0.105(10) 0.062(8) 0.031(7) -0.026(7) -0.016(7)
C4 0.115(10) 0.129(12) 0.068(8) 0.007(8) -0.051(8) -0.037(9)

loop_
_atom_type_symbol
_atom_type_description
_atom_type_scat_dispersion_real
_atom_type_scat_dispersion_imag
_atom_type_scat_source
C C 0.0033 0.0016 'International Tables Vol C Tables 4.2.6.8 and 6.1.1.4'
H H 0.0000 0.0000 'International Tables Vol C Tables 4.2.6.8 and 6.1.1.4'
Cu Cu 0.3201 1.2651 'International Tables Vol C Tables 4.2.6.8 and 6.1.1.4'
N N 0.0061 0.0033 'International Tables Vol C Tables 4.2.6.8 and 6.1.1.4'
O O 0.0106 0.0060 'International Tables Vol C Tables 4.2.6.8 and 6.1.1.4'
P P 0.1023 0.0942 'International Tables Vol C Tables 4.2.6.8 and 6.1.1.4'

loop_
_geom_angle_atom_site_label_1
_geom_angle_atom_site_label_2
_geom_angle_atom_site_label_3
_geom_angle
_geom_angle_site_symmetry_1
_geom_angle_site_symmetry_3
N4 C23 C21 126.5(14) . .
C8 C21 C23 123.0(15) . .
C8 C9 C22 121.8(19) . .
N4 C22 C9 127.3(17) . .
O13 Cu1 O17 167.91(19) . .
O13 Cu1 N4 91.9(2) . .
O17 Cu1 N4 92.2(2) . .
O13 Cu1 N3 87.41(19) . .
O17 Cu1 N3 87.2(2) . .
N4 Cu1 N3 173.2(2) . .
O12 Cu2 O12 180.0 3_675 .
O12 Cu2 N1 91.5(2) 3_675 4_575
O12 Cu2 N1 88.5(2) . 4_575
O12 Cu2 N1 88.5(2) 3_675 2_655
O12 Cu2 N1 91.5(2) . 2_655
N1 Cu2 N1 179.997(1) 4_575 2_655
O14 P3 O17 115.1(3) . .
O14 P3 O15 110.8(3) . .
O17 P3 O15 109.4(3) . .
O14 P3 C16 111.9(3) . .
O17 P3 C16 103.8(3) . .
O15 P3 C16 105.1(3) . .
O11 P4 O12 109.6(3) . .
O11 P4 O13 113.4(3) . .
O12 P4 O13 111.5(3) . .
O11 P4 C14 112.2(3) . .
O12 P4 C14 106.3(3) . .
O13 P4 C14 103.7(3) . .
C22 N4 C23 106.7(11) . .
C22 N4 Cu1 128.3(9) . .
C23 N4 Cu1 124.0(7) . .
P3 O17 Cu1 117.7(3) . .
C14 N3 C16 111.1(6) . .
C14 N3 C11 111.7(5) . .
C16 N3 C11 112.6(5) . .
C14 N3 Cu1 104.9(4) . .
C16 N3 Cu1 107.0(4) . .
C11 N3 Cu1 109.1(5) . .
P4 O12 Cu2 128.5(3) . .
C5 N1 C1 116.1(7) . .
C5 N1 Cu2 121.9(6) . 2_645
C1 N1 Cu2 122.0(5) . 2_645
P4 O13 Cu1 116.1(3) . .
N3 C11 C12 112.5(6) . .
N3 C14 P4 109.4(5) . .
N3 C16 P3 109.0(5) . .
C13 C13 C12 110.1(9) 3_565 .
C13 C12 C11 108.9(7) . .
C21 C8 C9 111.8(14) . .
C21 C8 C7 121.6(13) . .
C9 C8 C7 125.9(14) . .
C7 C6 C3 102.2(13) . .
C2 C1 N1 124.4(9) . .
C6 C7 C8 105.4(15) . .
C4 C3 C2 115.9(10) . .
C4 C3 C6 122.6(12) . .
C2 C3 C6 121.5(11) . .
N1 C5 C4 123.0(10) . .
C1 C2 C3 119.0(11) . .
C3 C4 C5 121.2(12) . .

loop_
_geom_bond_atom_site_label_1
_geom_bond_atom_site_label_2
_geom_bond_distance
_geom_bond_site_symmetry_2
C23 N4 1.289(16) .
C23 C21 1.374(17) .
C21 C8 1.255(17) .
C9 C8 1.298(15) .
C9 C22 1.359(15) .
C22 N4 1.269(13) .
Cu1 O13 1.943(4) .
Cu1 O17 1.963(5) .
Cu1 N4 1.972(6) .
Cu1 N3 2.051(6) .
Cu2 O12 1.988(5) 3_675
Cu2 O12 1.988(5) .
Cu2 N1 2.014(6) 4_575
Cu2 N1 2.014(6) 2_655
P3 O14 1.487(5) .
P3 O17 1.527(6) .
P3 O15 1.574(5) .
P3 C16 1.809(7) .
P4 O11 1.482(5) .
P4 O12 1.517(5) .
P4 O13 1.528(5) .
P4 C14 1.834(7) .
N3 C14 1.486(8) .
N3 C16 1.501(9) .
N3 C11 1.525(8) .
N1 C5 1.276(11) .
N1 C1 1.386(11) .
N1 Cu2 2.014(6) 2_645
C11 C12 1.545(11) .
C13 C13 1.508(15) 3_565
C13 C12 1.544(10) .
C8 C7 1.624(17) .
C6 C7 1.40(2) .
C6 C3 1.639(17) .
C1 C2 1.295(13) .
C3 C4 1.347(17) .
C3 C2 1.417(16) .
C5 C4 1.368(14) .

loop_
_platon_squeeze_void_nr
_platon_squeeze_void_average_x
_platon_squeeze_void_average_y
_platon_squeeze_void_average_z
_platon_squeeze_void_volume
_platon_squeeze_void_count_electrons
_platon_squeeze_void_content
1 -0.002 -0.038 -0.002 1810 447 ' '
